data_4327606
loop_
_publ_author_name
'Yann Bretonni\`ere'
'Marinella Mazzanti'
'Jacques P\'ecaut'
'Frank A. Dunand'
'Andr\'e E. Merbach'

_publ_section_title
;
 Solid-State and Solution Properties of the Lanthanide Complexes of a New
 Heptadentate Tripodal Ligand: A Route to Gadolinium Complexes with an
 Improved Relaxation Efficiency
;
_journal_name_full 'Inorganic Chemistry'
_journal_page_first 6737
_journal_page_last 6745
_journal_paper_doi 10.1021/ic010591+
_journal_volume 40
_journal_year 2001
_chemical_formula_sum 'C42 H48 N8 O21 Yb2'
_chemical_formula_weight 1346.96
_chemical_name_systematic
;
  ?
;
_space_group_IT_number 60
_symmetry_cell_setting orthorhombic
_symmetry_space_group_name_Hall '-P 2n 2ab'
_symmetry_space_group_name_H-M 'P b c n'
_atom_sites_solution_hydrogens geom
_atom_sites_solution_primary direct
_atom_sites_solution_secondary difmap
_audit_creation_method SHELXL-97
_cell_angle_alpha 90.00
_cell_angle_beta 90.00
_cell_angle_gamma 90.00
_cell_formula_units_Z 4
_cell_length_a 12.8499(7)
_cell_length_b 15.4787(9)
_cell_length_c 23.3070(13)
_cell_measurement_temperature 298(2)
_cell_volume 4635.8(5)
_computing_cell_refinement 'Bruker SMART'
_computing_data_collection 'Bruker SMART'
_computing_data_reduction 'Bruker SHELXTL'
_computing_molecular_graphics 'Bruker SHELXTL'
_computing_publication_material 'Bruker SHELXTL'
_computing_structure_refinement 'SHELXL-97 (Sheldrick, 1997)'
_computing_structure_solution 'SHELXS-97 (Sheldrick, 1990)'
_diffrn_ambient_temperature 193(2)
_diffrn_measured_fraction_theta_full 0.901
_diffrn_measured_fraction_theta_max 0.901
_diffrn_measurement_device_type 'CCD area detector'
_diffrn_measurement_method 'phi and omega scans'
_diffrn_radiation_monochromator graphite
_diffrn_radiation_source 'fine-focus sealed tube'
_diffrn_radiation_type MoK\a
_diffrn_radiation_wavelength 0.71073
_diffrn_reflns_av_R_equivalents 0.0542
_diffrn_reflns_av_sigmaI/netI 0.0891
_diffrn_reflns_limit_h_max 17
_diffrn_reflns_limit_h_min -6
_diffrn_reflns_limit_k_max 21
_diffrn_reflns_limit_k_min -6
_diffrn_reflns_limit_l_max 31
_diffrn_reflns_limit_l_min -31
_diffrn_reflns_number 17317
_diffrn_reflns_theta_full 29.54
_diffrn_reflns_theta_max 29.54
_diffrn_reflns_theta_min 2.24
_exptl_absorpt_coefficient_mu 4.103
_exptl_absorpt_correction_type none
_exptl_crystal_density_diffrn 1.930
_exptl_crystal_F_000 2656
_exptl_crystal_size_max 0.25
_exptl_crystal_size_mid 0.25
_exptl_crystal_size_min 0.25
_refine_diff_density_max 1.516
_refine_diff_density_min -1.669
_refine_diff_density_rms 0.147
_refine_ls_extinction_method none
_refine_ls_goodness_of_fit_ref 0.848
_refine_ls_hydrogen_treatment mixed
_refine_ls_matrix_type full
_refine_ls_number_parameters 414
_refine_ls_number_reflns 5844
_refine_ls_number_restraints 0
_refine_ls_restrained_S_all 0.848
_refine_ls_R_factor_all 0.0678
_refine_ls_R_factor_gt 0.0292
_refine_ls_shift/su_max 0.638
_refine_ls_shift/su_mean 0.002
_refine_ls_structure_factor_coef Fsqd
_refine_ls_weighting_details 'calc w=1/[\s^2^(Fo^2^)+(0.0222P)^2^+0.0000P] where P=(Fo^2^+2Fc^2^)/3'
_refine_ls_weighting_scheme calc
_refine_ls_wR_factor_gt 0.0556
_refine_ls_wR_factor_ref 0.0592
_reflns_number_gt 3496
_reflns_number_total 5844
_reflns_threshold_expression >2sigma(I)
_cod_data_source_file ic0105912B_08.cif
_cod_data_source_block struc9
_cod_database_code 4327606

loop_
_symmetry_equiv_pos_as_xyz
'x, y, z'
'-x+1/2, -y+1/2, z+1/2'
'-x, y, -z+1/2'
'x+1/2, -y+1/2, -z'
'-x, -y, -z'
'x-1/2, y-1/2, -z-1/2'
'x, -y, z-1/2'
'-x-1/2, y-1/2, z'

loop_
_atom_site_label
_atom_site_type_symbol
_atom_site_fract_x
_atom_site_fract_y
_atom_site_fract_z
_atom_site_U_iso_or_equiv
_atom_site_adp_type
_atom_site_occupancy
_atom_site_symmetry_multiplicity
_atom_site_calc_flag
_atom_site_refinement_flags
Yb Yb 0.573904(13) -0.027453(11) 0.074856(7) 0.01221(5) Uani 1 1 d .
O1 O 0.4237(2) -0.04045(17) 0.13468(12) 0.0189(7) Uani 1 1 d .
O2 O 0.3127(2) -0.1242(2) 0.18455(13) 0.0284(8) Uani 1 1 d .
O3 O 0.6266(2) -0.12944(18) 0.00907(12) 0.0194(7) Uani 1 1 d .
H3O1 H 0.5859 -0.1361 -0.0211 0.050 Uiso 1 1 d .
H3O2 H 0.6619 -0.1341 -0.0020 0.000 Uiso 1 1 d .
O11 O 0.5693(2) 0.05236(17) -0.01612(11) 0.0155(7) Uani 1 1 d .
O12 O 0.6062(2) 0.18719(19) -0.04417(13) 0.0220(7) Uani 1 1 d .
O21 O 0.5076(2) 0.11026(17) 0.08440(12) 0.0181(7) Uani 1 1 d .
O22 O 0.4790(3) 0.2303(2) 0.13451(14) 0.0345(9) Uani 1 1 d .
N1 N 0.5669(3) -0.1611(2) 0.13401(14) 0.0170(8) Uani 1 1 d .
N2 N 0.7439(2) 0.0400(2) 0.04277(14) 0.0135(8) Uani 1 1 d .
N3 N 0.6360(3) 0.0473(2) 0.16124(14) 0.0136(8) Uani 1 1 d .
N4 N 0.7539(2) -0.0918(2) 0.12300(14) 0.0145(8) Uani 1 1 d .
C1 C 0.7490(4) -0.1874(3) 0.1151(2) 0.0177(10) Uani 1 1 d .
H1A H 0.804(3) -0.209(2) 0.1390(16) 0.011(11) Uiso 1 1 d .
H1B H 0.763(3) -0.203(2) 0.0760(17) 0.006(10) Uiso 1 1 d .
C2 C 0.6441(3) -0.2194(3) 0.13419(17) 0.0151(10) Uani 1 1 d .
C3 C 0.6298(4) -0.3031(3) 0.15479(19) 0.0210(11) Uani 1 1 d .
H3 H 0.692(3) -0.341(2) 0.1534(14) 0.000(10) Uiso 1 1 d .
C4 C 0.5331(4) -0.3261(3) 0.1772(2) 0.0255(12) Uani 1 1 d .
H4 H 0.521(4) -0.394(3) 0.188(2) 0.062(17) Uiso 1 1 d .
C5 C 0.4553(4) -0.2651(3) 0.1789(2) 0.0270(12) Uani 1 1 d .
H5 H 0.385(3) -0.273(2) 0.1953(16) 0.017(12) Uiso 1 1 d .
C6 C 0.4744(4) -0.1828(3) 0.15731(18) 0.0178(10) Uani 1 1 d .
C7 C 0.3962(3) -0.1101(3) 0.15908(18) 0.0189(11) Uani 1 1 d .
C11 C 0.8515(4) -0.0587(3) 0.0982(2) 0.0215(11) Uani 1 1 d .
H11A H 0.907(3) -0.051(2) 0.1297(17) 0.010(11) Uiso 1 1 d .
H11B H 0.883(3) -0.097(2) 0.0759(17) 0.012(11) Uiso 1 1 d .
C12 C 0.8394(3) 0.0197(3) 0.06174(16) 0.0151(9) Uani 1 1 d .
C13 C 0.9265(3) 0.0669(3) 0.04602(19) 0.0201(10) Uani 1 1 d .
H13 H 0.9930 0.0511 0.0603 0.024 Uiso 1 1 calc R
C14 C 0.9168(4) 0.1371(3) 0.0096(2) 0.0231(11) Uani 1 1 d .
H14 H 0.975(3) 0.168(2) -0.0055(16) 0.014(12) Uiso 1 1 d .
C15 C 0.8192(4) 0.1569(3) -0.01161(19) 0.0192(11) Uani 1 1 d .
H15 H 0.812(3) 0.206(3) -0.040(2) 0.049(16) Uiso 1 1 d .
C16 C 0.7357(3) 0.1070(3) 0.00543(17) 0.0123(9) Uani 1 1 d .
C17 C 0.6288(3) 0.1191(3) -0.02057(18) 0.0147(10) Uani 1 1 d .
C21 C 0.7503(4) -0.0726(3) 0.1852(2) 0.0201(11) Uani 1 1 d .
H21A H 0.720(3) -0.113(3) 0.2013(17) 0.015(13) Uiso 1 1 d .
H21B H 0.823(3) -0.078(2) 0.2058(17) 0.022(12) Uiso 1 1 d .
C22 C 0.7065(3) 0.0149(3) 0.19852(18) 0.0160(10) Uani 1 1 d .
C23 C 0.7323(4) 0.0585(3) 0.2485(2) 0.0214(11) Uani 1 1 d .
H23 H 0.780(3) 0.032(3) 0.2728(17) 0.018(11) Uiso 1 1 d .
C24 C 0.6864(4) 0.1367(3) 0.2610(2) 0.0237(12) Uani 1 1 d .
H24 H 0.696(4) 0.166(3) 0.294(2) 0.046(17) Uiso 1 1 d .
C25 C 0.6166(3) 0.1713(3) 0.2221(2) 0.0204(10) Uani 1 1 d .
H25 H 0.580(3) 0.230(3) 0.2295(18) 0.028(12) Uiso 1 1 d .
C26 C 0.5933(3) 0.1255(3) 0.17311(18) 0.0163(10) Uani 1 1 d .
C27 C 0.5198(3) 0.1594(3) 0.12743(18) 0.0160(10) Uani 1 1 d .
O6 O 0.8211(3) -0.1468(3) -0.02938(17) 0.0270(9) Uani 1 1 d .
H6O1 H 0.836(4) -0.189(3) -0.039(2) 0.023(17) Uiso 1 1 d .
H6O2 H 0.807(4) -0.116(4) -0.057(2) 0.06(2) Uiso 1 1 d .
O7 O 0.7829(4) -0.0327(3) -0.11290(18) 0.0409(10) Uani 1 1 d .
H7O1 H 0.725(4) -0.026(3) -0.121(2) 0.022(15) Uiso 1 1 d .
H7O2 H 0.824(4) 0.005(3) -0.119(2) 0.04(2) Uiso 1 1 d .
O5 O 0.8951(3) 0.1131(3) -0.1657(2) 0.0413(12) Uani 1 1 d .
H5O1 H 0.853(3) 0.129(3) -0.172(2) 0.000(15) Uiso 1 1 d .
H5O2 H 0.931(4) 0.172(3) -0.152(2) 0.061(18) Uiso 1 1 d .
O4 O 1.0000 0.0181(4) -0.2500 0.0408(15) Uani 1 2 d S
H4O H 0.971(4) 0.051(3) -0.232(2) 0.036(18) Uiso 1 1 d .

loop_
_atom_site_aniso_label
_atom_site_aniso_U_11
_atom_site_aniso_U_22
_atom_site_aniso_U_33
_atom_site_aniso_U_23
_atom_site_aniso_U_13
_atom_site_aniso_U_12
Yb 0.00885(8) 0.01224(8) 0.01554(8) 0.00066(9) -0.00185(10) 0.00031(9)
O1 0.0163(15) 0.0178(16) 0.0225(16) 0.0001(13) 0.0027(15) -0.0006(16)
O2 0.0193(18) 0.0332(19) 0.033(2) 0.0055(17) 0.0110(16) 0.0006(16)
O3 0.0118(16) 0.0236(17) 0.0228(17) -0.0039(14) -0.0018(14) 0.0085(15)
O11 0.0110(15) 0.0197(16) 0.0158(15) 0.0001(12) -0.0029(14) -0.0042(14)
O12 0.0167(17) 0.0189(17) 0.0304(18) 0.0088(15) -0.0085(15) -0.0019(14)
O21 0.0223(17) 0.0158(15) 0.0163(17) -0.0009(13) -0.0028(14) 0.0006(13)
O22 0.040(2) 0.0227(19) 0.040(2) -0.0079(17) -0.0103(19) 0.0198(18)
N1 0.017(2) 0.0190(19) 0.0154(18) 0.0011(15) -0.0002(19) 0.0004(19)
N2 0.0088(18) 0.015(2) 0.0164(18) -0.0014(16) -0.0006(15) -0.0019(16)
N3 0.0110(19) 0.015(2) 0.0146(18) -0.0008(15) -0.0025(16) -0.0001(15)
N4 0.0080(18) 0.0157(19) 0.020(2) 0.0028(17) -0.0022(16) -0.0015(16)
C1 0.014(3) 0.016(2) 0.023(3) 0.001(2) -0.003(2) 0.009(2)
C2 0.016(2) 0.018(2) 0.011(2) -0.0014(19) -0.004(2) 0.002(2)
C3 0.022(3) 0.017(3) 0.023(3) 0.002(2) -0.005(2) 0.004(2)
C4 0.036(3) 0.017(3) 0.024(3) 0.009(2) -0.005(2) -0.005(2)
C5 0.026(3) 0.030(3) 0.025(3) 0.008(2) 0.001(2) -0.005(2)
C6 0.019(3) 0.022(2) 0.013(2) 0.0007(19) -0.005(2) 0.000(2)
C7 0.013(2) 0.028(3) 0.016(2) 0.000(2) -0.0038(19) 0.000(2)
C11 0.009(2) 0.026(3) 0.029(3) 0.004(2) -0.003(2) 0.001(2)
C12 0.013(2) 0.017(2) 0.016(2) -0.0011(19) -0.0039(17) -0.002(2)
C13 0.008(2) 0.025(2) 0.028(2) -0.002(2) -0.004(2) 0.000(2)
C14 0.012(3) 0.026(3) 0.031(3) 0.000(2) 0.001(2) -0.003(2)
C15 0.020(3) 0.021(3) 0.017(2) -0.002(2) 0.006(2) -0.001(2)
C16 0.007(2) 0.015(2) 0.015(2) -0.0057(18) -0.0017(19) 0.0005(18)
C17 0.008(2) 0.022(3) 0.014(2) -0.001(2) -0.0005(19) -0.001(2)
C21 0.023(3) 0.019(3) 0.018(3) 0.005(2) -0.011(2) -0.003(2)
C22 0.013(2) 0.019(3) 0.015(2) 0.0029(19) 0.0002(19) -0.007(2)
C23 0.019(3) 0.028(3) 0.017(2) 0.006(2) -0.005(2) -0.002(2)
C24 0.025(3) 0.029(3) 0.017(3) -0.008(2) 0.002(2) -0.008(2)
C25 0.017(2) 0.023(3) 0.022(3) -0.003(2) 0.008(2) -0.001(2)
C26 0.007(2) 0.020(2) 0.022(2) 0.0013(19) 0.0031(19) -0.0045(19)
C27 0.010(2) 0.019(2) 0.019(2) 0.002(2) 0.004(2) 0.002(2)
O6 0.028(2) 0.019(2) 0.035(2) 0.0011(19) -0.0001(18) 0.0064(18)
O7 0.034(3) 0.045(3) 0.043(2) 0.014(2) -0.001(2) 0.005(3)
O5 0.022(3) 0.030(2) 0.071(3) -0.016(2) -0.006(2) -0.001(2)
O4 0.040(4) 0.029(4) 0.053(4) 0.000 0.007(3) 0.000

loop_
_atom_type_symbol
_atom_type_description
_atom_type_scat_dispersion_real
_atom_type_scat_dispersion_imag
_atom_type_scat_source
C C 0.0033 0.0016 'International Tables Vol C Tables 4.2.6.8 and 6.1.1.4'
H H 0.0000 0.0000 'International Tables Vol C Tables 4.2.6.8 and 6.1.1.4'
N N 0.0061 0.0033 'International Tables Vol C Tables 4.2.6.8 and 6.1.1.4'
O O 0.0106 0.0060 'International Tables Vol C Tables 4.2.6.8 and 6.1.1.4'
Yb Yb -0.3850 5.5486 'International Tables Vol C Tables 4.2.6.8 and 6.1.1.4'

loop_
_geom_angle_atom_site_label_1
_geom_angle_atom_site_label_2
_geom_angle_atom_site_label_3
_geom_angle
_geom_angle_site_symmetry_1
_geom_angle_site_symmetry_3
O3 Yb O21 143.76(10) . .
O3 Yb O11 74.17(10) . 5_655
O21 Yb O11 85.28(10) . 5_655
O3 Yb O1 124.64(10) . .
O21 Yb O1 73.94(10) . .
O11 Yb O1 71.96(9) 5_655 .
O3 Yb O11 77.11(9) . .
O21 Yb O11 67.00(9) . .
O11 Yb O11 63.65(11) 5_655 .
O1 Yb O11 121.82(10) . .
O3 Yb N3 140.67(11) . .
O21 Yb N3 66.76(10) . .
O11 Yb N3 144.87(10) 5_655 .
O1 Yb N3 79.84(10) . .
O11 Yb N3 118.62(10) . .
O3 Yb N1 79.02(11) . .
O21 Yb N1 134.57(11) . .
O11 Yb N1 99.19(10) 5_655 .
O1 Yb N1 64.99(11) . .
O11 Yb N1 153.69(10) . .
N3 Yb N1 87.07(11) . .
O3 Yb N2 80.34(10) . .
O21 Yb N2 88.06(10) . .
O11 Yb N2 125.23(10) 5_655 .
O1 Yb N2 154.59(10) . .
O11 Yb N2 63.80(10) . .
N3 Yb N2 76.58(11) . .
N1 Yb N2 122.49(11) . .
O3 Yb N4 77.09(10) . .
O21 Yb N4 127.19(10) . .
O11 Yb N4 147.51(10) 5_655 .
O1 Yb N4 114.18(10) . .
O11 Yb N4 123.60(10) . .
N3 Yb N4 64.14(10) . .
N1 Yb N4 60.29(11) . .
N2 Yb N4 62.97(10) . .
O3 Yb Yb 73.08(7) . 5_655
O21 Yb Yb 73.55(7) . 5_655
O11 Yb Yb 32.78(7) 5_655 5_655
O1 Yb Yb 98.12(7) . 5_655
O11 Yb Yb 30.87(6) . 5_655
N3 Yb Yb 139.26(8) . 5_655
N1 Yb Yb 129.28(8) . 5_655
N2 Yb Yb 93.64(8) . 5_655
N4 Yb Yb 144.82(7) . 5_655
C7 O1 Yb 123.9(3) . .
C17 O11 Yb 123.7(3) . 5_655
C17 O11 Yb 117.3(3) . .
Yb O11 Yb 116.35(11) 5_655 .
C27 O21 Yb 125.8(3) . .
C2 N1 C6 118.8(4) . .
C2 N1 Yb 122.3(3) . .
C6 N1 Yb 117.5(3) . .
C12 N2 C16 117.5(4) . .
C12 N2 Yb 126.5(3) . .
C16 N2 Yb 115.9(3) . .
C22 N3 C26 118.1(4) . .
C22 N3 Yb 124.8(3) . .
C26 N3 Yb 117.1(3) . .
C11 N4 C21 109.9(4) . .
C11 N4 C1 109.4(3) . .
C21 N4 C1 108.6(3) . .
C11 N4 Yb 115.4(3) . .
C21 N4 Yb 107.4(3) . .
C1 N4 Yb 105.8(2) . .
N4 C1 C2 109.2(3) . .
N1 C2 C3 122.0(4) . .
N1 C2 C1 116.1(4) . .
C3 C2 C1 121.8(4) . .
C2 C3 C4 118.9(4) . .
C5 C4 C3 118.9(4) . .
C4 C5 C6 119.3(5) . .
N1 C6 C5 121.9(4) . .
N1 C6 C7 114.3(4) . .
C5 C6 C7 123.7(4) . .
O2 C7 O1 127.0(4) . .
O2 C7 C6 117.2(4) . .
O1 C7 C6 115.8(4) . .
N4 C11 C12 114.7(4) . .
N2 C12 C13 121.8(4) . .
N2 C12 C11 118.3(4) . .
C13 C12 C11 119.7(4) . .
C14 C13 C12 120.2(4) . .
C15 C14 C13 118.3(5) . .
C16 C15 C14 118.6(4) . .
N2 C16 C15 123.4(4) . .
N2 C16 C17 115.0(4) . .
C15 C16 C17 121.4(4) . .
O12 C17 O11 125.9(4) . .
O12 C17 C16 120.1(4) . .
O11 C17 C16 114.0(4) . .
N4 C21 C22 113.3(4) . .
N3 C22 C23 121.3(4) . .
N3 C22 C21 117.0(4) . .
C23 C22 C21 121.6(4) . .
C24 C23 C22 120.1(5) . .
C23 C24 C25 118.8(5) . .
C26 C25 C24 119.0(4) . .
N3 C26 C25 122.7(4) . .
N3 C26 C27 114.6(4) . .
C25 C26 C27 122.6(4) . .
O22 C27 O21 126.2(4) . .
O22 C27 C26 118.7(4) . .
O21 C27 C26 115.1(4) . .

loop_
_geom_bond_atom_site_label_1
_geom_bond_atom_site_label_2
_geom_bond_distance
_geom_bond_site_symmetry_2
Yb O3 2.302(3) .
Yb O21 2.306(3) .
Yb O11 2.326(3) 5_655
Yb O1 2.389(3) .
Yb O11 2.455(3) .
Yb N3 2.455(3) .
Yb N1 2.487(3) .
Yb N2 2.534(3) .
Yb N4 2.757(3) .
Yb Yb 4.0627(4) 5_655
O1 C7 1.269(5) .
O2 C7 1.246(5) .
O11 C17 1.288(5) .
O11 Yb 2.326(3) 5_655
O12 C17 1.224(5) .
O21 C27 1.268(5) .
O22 C27 1.227(5) .
N1 C2 1.342(5) .
N1 C6 1.349(5) .
N2 C12 1.341(5) .
N2 C16 1.358(5) .
N3 C22 1.352(5) .
N3 C26 1.358(5) .
N4 C11 1.472(5) .
N4 C21 1.481(5) .
N4 C1 1.492(5) .
C1 C2 1.503(6) .
C2 C3 1.394(6) .
C3 C4 1.394(6) .
C4 C5 1.375(6) .
C5 C6 1.392(6) .
C6 C7 1.509(6) .
C11 C12 1.489(6) .
C12 C13 1.386(6) .
C13 C14 1.385(6) .
C14 C15 1.382(6) .
C15 C16 1.381(6) .
C16 C17 1.513(5) .
C21 C22 1.498(6) .
C22 C23 1.388(6) .
C23 C24 1.377(6) .
C24 C25 1.382(6) .
C25 C26 1.377(6) .
C26 C27 1.517(6) .

loop_
_geom_hbond_atom_site_label_D
_geom_hbond_atom_site_label_H
_geom_hbond_atom_site_label_A
_geom_hbond_distance_DH
_geom_hbond_distance_HA
_geom_hbond_distance_DA
_geom_hbond_angle_DHA
_geom_hbond_site_symmetry_A
O3 H3O1 O21 0.88 1.94 2.795(4) 161.3 5_655
O3 H3O2 O6 0.53 2.15 2.669(5) 167.4 .
O4 H4O O5 0.76(4) 2.06(4) 2.800(6) 165(5) .
O6 H6O1 O12 0.72(4) 2.05(4) 2.755(5) 163(5) 8_755
O6 H6O2 O7 0.81(6) 1.87(6) 2.674(6) 171(6) .
O7 H7O1 O1 0.78(4) 2.19(5) 2.931(5) 160(5) 5_655
O7 H7O2 O5 0.80(5) 2.19(5) 2.947(6) 157(5) .
O5 H5O1 O2 0.62(4) 2.14(4) 2.712(5) 154(6) 5_655
O5 H5O2 O22 1.07(5) 1.69(6) 2.750(5) 175(4) 4
